data_7053463
loop_
_publ_author_name
'Uhl, Werner'
'Rohling, Martina'
'K\"osters, Jutta'

_publ_section_title
;
 Hydroalumination of dialkynylgermanes---synthesis of
 alkenyl--alkynylgermanes with intramolecular aluminium--carbon
 interactions
;
_journal_issue 8
_journal_name_full 'New Journal of Chemistry'
_journal_page_first 1630
_journal_paper_doi 10.1039/c0nj00050g
_journal_volume 34
_journal_year 2010
_chemical_formula_sum 'C38 H43 Al Ge'
_chemical_formula_weight 599.29
_chemical_name_systematic
;
?
;
_space_group_IT_number 14
_symmetry_cell_setting monoclinic
_symmetry_space_group_name_Hall '-P 2ybc'
_symmetry_space_group_name_H-M 'P 1 21/c 1'
_atom_sites_solution_hydrogens geom
_atom_sites_solution_primary direct
_atom_sites_solution_secondary difmap
_audit_creation_method SHELXL-97
_cell_angle_alpha 90.00
_cell_angle_beta 98.7330(10)
_cell_angle_gamma 90.00
_cell_formula_units_Z 4
_cell_length_a 10.0303(2)
_cell_length_b 30.7031(5)
_cell_length_c 10.9998(2)
_cell_measurement_reflns_used 5305
_cell_measurement_temperature 153(2)
_cell_measurement_theta_max 71.862
_cell_measurement_theta_min 2.879
_cell_volume 3348.24(11)
_computing_cell_refinement 'Bruker SAINT+'
_computing_data_collection 'Bruker SMART'
_computing_data_reduction 'Bruker SHELXTL'
_computing_molecular_graphics 'Bruker SHELXTL'
_computing_publication_material 'Bruker SHELXTL'
_computing_structure_refinement 'SHELXL-97 (Sheldrick, 1997)'
_computing_structure_solution 'SHELXS-97 (Sheldrick, 1990)'
_diffrn_ambient_temperature 153(2)
_diffrn_measured_fraction_theta_full 0.907
_diffrn_measured_fraction_theta_max 0.907
_diffrn_measurement_device_type 'CCD area detector'
_diffrn_measurement_method 'omega scans'
_diffrn_radiation_monochromator graphite
_diffrn_radiation_source 'rotating anode'
_diffrn_radiation_type CuK\a
_diffrn_radiation_wavelength 1.54184
_diffrn_reflns_av_R_equivalents 0.0266
_diffrn_reflns_av_sigmaI/netI 0.0231
_diffrn_reflns_limit_h_max 11
_diffrn_reflns_limit_h_min -11
_diffrn_reflns_limit_k_max 37
_diffrn_reflns_limit_k_min -32
_diffrn_reflns_limit_l_max 12
_diffrn_reflns_limit_l_min -11
_diffrn_reflns_number 19732
_diffrn_reflns_theta_full 72.04
_diffrn_reflns_theta_max 72.04
_diffrn_reflns_theta_min 2.88
_exptl_absorpt_coefficient_mu 1.655
_exptl_absorpt_correction_T_max 0.8790
_exptl_absorpt_correction_T_min 0.6279
_exptl_absorpt_correction_type empirical
_exptl_absorpt_process_details SADABS
_exptl_crystal_colour colourless
_exptl_crystal_density_diffrn 1.189
_exptl_crystal_density_method 'not measured'
_exptl_crystal_description plate
_exptl_crystal_F_000 1264
_exptl_crystal_size_max 0.31
_exptl_crystal_size_mid 0.16
_exptl_crystal_size_min 0.08
_refine_diff_density_max 0.546
_refine_diff_density_min -0.275
_refine_diff_density_rms 0.053
_refine_ls_extinction_method none
_refine_ls_goodness_of_fit_ref 1.027
_refine_ls_hydrogen_treatment constr
_refine_ls_matrix_type full
_refine_ls_number_parameters 367
_refine_ls_number_reflns 5984
_refine_ls_number_restraints 0
_refine_ls_restrained_S_all 1.027
_refine_ls_R_factor_all 0.0363
_refine_ls_R_factor_gt 0.0330
_refine_ls_shift/su_max 0.002
_refine_ls_shift/su_mean 0.000
_refine_ls_structure_factor_coef Fsqd
_refine_ls_weighting_details 'calc w=1/[\s^2^(Fo^2^)+(0.0533P)^2^+1.1976P] where P=(Fo^2^+2Fc^2^)/3'
_refine_ls_weighting_scheme calc
_refine_ls_wR_factor_gt 0.0863
_refine_ls_wR_factor_ref 0.0884
_reflns_number_gt 5468
_reflns_number_total 5984
_reflns_threshold_expression >2sigma(I)
_cod_data_source_file c0nj00050g.txt
_cod_data_source_block sad_5
_cod_original_sg_symbol_H-M P2(1)/c
_cod_database_code 7053463

loop_
_symmetry_equiv_pos_as_xyz
'x, y, z'
'-x, y+1/2, -z+1/2'
'-x, -y, -z'
'x, -y-1/2, z-1/2'

loop_
_atom_site_label
_atom_site_type_symbol
_atom_site_fract_x
_atom_site_fract_y
_atom_site_fract_z
_atom_site_U_iso_or_equiv
_atom_site_adp_type
_atom_site_occupancy
_atom_site_symmetry_multiplicity
_atom_site_calc_flag
_atom_site_refinement_flags
Ge1 Ge 0.678114(19) 0.108608(6) 0.234329(17) 0.02444(8) Uani 1 1 d .
Al1 Al 0.71288(5) 0.140701(17) 0.50157(4) 0.02605(12) Uani 1 1 d .
C11 C 0.63715(17) 0.15872(6) 0.33088(15) 0.0252(3) Uani 1 1 d .
C12 C 0.55959(18) 0.19215(6) 0.28659(16) 0.0283(4) Uani 1 1 d .
H12 H 0.5423 0.2138 0.3451 0.034 Uiso 1 1 calc R
C13 C 0.49711(17) 0.19955(5) 0.15743(16) 0.0268(4) Uani 1 1 d .
C14 C 0.56989(18) 0.19520(6) 0.05975(17) 0.0284(4) Uani 1 1 d .
H14 H 0.6648 0.1891 0.0762 0.034 Uiso 1 1 calc R
C15 C 0.50734(19) 0.19956(6) -0.06033(17) 0.0323(4) Uani 1 1 d .
H15 H 0.5588 0.1963 -0.1266 0.039 Uiso 1 1 calc R
C16 C 0.3705(2) 0.20856(6) -0.08568(18) 0.0355(4) Uani 1 1 d .
H16 H 0.3266 0.2109 -0.1693 0.043 Uiso 1 1 calc R
C17 C 0.2976(2) 0.21415(7) 0.01013(19) 0.0379(4) Uani 1 1 d .
H17 H 0.2031 0.2208 -0.0070 0.045 Uiso 1 1 calc R
C18 C 0.36015(18) 0.21017(6) 0.13061(18) 0.0327(4) Uani 1 1 d .
H18 H 0.3090 0.2147 0.1965 0.039 Uiso 1 1 calc R
C21 C 0.76609(18) 0.07707(6) 0.37842(16) 0.0288(4) Uani 1 1 d .
C22 C 0.82178(17) 0.05976(6) 0.47037(16) 0.0278(4) Uani 1 1 d .
C23 C 0.88716(18) 0.03685(6) 0.57720(16) 0.0283(4) Uani 1 1 d .
C24 C 1.02014(19) 0.04621(6) 0.62657(18) 0.0351(4) Uani 1 1 d .
H24 H 1.0683 0.0687 0.5912 0.042 Uiso 1 1 calc R
C25 C 1.0825(2) 0.02290(7) 0.72683(19) 0.0432(5) Uani 1 1 d .
H25 H 1.1740 0.0295 0.7614 0.052 Uiso 1 1 calc R
C26 C 1.0143(2) -0.00962(7) 0.77729(19) 0.0464(5) Uani 1 1 d .
H26 H 1.0584 -0.0257 0.8468 0.056 Uiso 1 1 calc R
C27 C 0.8832(2) -0.01915(7) 0.7284(2) 0.0478(5) Uani 1 1 d .
H27 H 0.8364 -0.0421 0.7635 0.057 Uiso 1 1 calc R
C28 C 0.8184(2) 0.00409(7) 0.62929(19) 0.0387(4) Uani 1 1 d .
H28 H 0.7263 -0.0023 0.5964 0.046 Uiso 1 1 calc R
C31 C 0.81372(18) 0.11404(6) 0.12540(17) 0.0290(4) Uani 1 1 d .
C32 C 0.9427(2) 0.12902(7) 0.1699(2) 0.0437(5) Uani 1 1 d .
H32 H 0.9655 0.1369 0.2550 0.052 Uiso 1 1 calc R
C33 C 1.0384(2) 0.13270(9) 0.0918(3) 0.0596(7) Uani 1 1 d .
H33 H 1.1273 0.1431 0.1232 0.072 Uiso 1 1 calc R
C34 C 1.0070(3) 0.12158(9) -0.0303(3) 0.0590(7) Uani 1 1 d .
H34 H 1.0735 0.1244 -0.0840 0.071 Uiso 1 1 calc R
C35 C 0.8802(3) 0.10644(8) -0.0755(2) 0.0530(6) Uani 1 1 d .
H35 H 0.8584 0.0984 -0.1606 0.064 Uiso 1 1 calc R
C36 C 0.7837(2) 0.10280(7) 0.00206(19) 0.0391(5) Uani 1 1 d .
H36 H 0.6951 0.0924 -0.0300 0.047 Uiso 1 1 calc R
C41 C 0.53041(17) 0.07137(6) 0.16131(15) 0.0262(4) Uani 1 1 d .
C42 C 0.52394(19) 0.02834(6) 0.19925(18) 0.0341(4) Uani 1 1 d .
H42 H 0.5909 0.0174 0.2637 0.041 Uiso 1 1 calc R
C43 C 0.4217(2) 0.00097(7) 0.1450(2) 0.0411(5) Uani 1 1 d .
H43 H 0.4178 -0.0286 0.1725 0.049 Uiso 1 1 calc R
C44 C 0.3258(2) 0.01619(7) 0.0517(2) 0.0415(5) Uani 1 1 d .
H44 H 0.2560 -0.0029 0.0133 0.050 Uiso 1 1 calc R
C45 C 0.3302(2) 0.05885(7) 0.01382(18) 0.0384(4) Uani 1 1 d .
H45 H 0.2626 0.0695 -0.0504 0.046 Uiso 1 1 calc R
C46 C 0.43145(19) 0.08642(6) 0.06758(17) 0.0335(4) Uani 1 1 d .
H46 H 0.4337 0.1161 0.0403 0.040 Uiso 1 1 calc R
C51 C 0.59449(19) 0.11872(7) 0.61623(18) 0.0341(4) Uani 1 1 d .
H51A H 0.6157 0.0884 0.6297 0.041 Uiso 1 1 calc R
H51B H 0.6216 0.1332 0.6934 0.041 Uiso 1 1 calc R
C52 C 0.43978(19) 0.12207(7) 0.58802(18) 0.0362(4) Uani 1 1 d .
C521 C 0.3989(2) 0.16946(8) 0.5701(2) 0.0536(6) Uani 1 1 d .
H52A H 0.4356 0.1812 0.5014 0.064 Uiso 1 1 calc R
H52B H 0.4329 0.1856 0.6429 0.064 Uiso 1 1 calc R
H52C H 0.3023 0.1716 0.5547 0.064 Uiso 1 1 calc R
C522 C 0.3883(3) 0.09608(11) 0.4727(3) 0.0704(8) Uani 1 1 d .
H52D H 0.2915 0.0972 0.4575 0.084 Uiso 1 1 calc R
H52E H 0.4172 0.0664 0.4839 0.084 Uiso 1 1 calc R
H52F H 0.4236 0.1083 0.4038 0.084 Uiso 1 1 calc R
C523 C 0.3763(2) 0.10401(8) 0.6966(2) 0.0479(6) Uani 1 1 d .
H52G H 0.4141 0.1188 0.7708 0.058 Uiso 1 1 calc R
H52H H 0.3946 0.0734 0.7052 0.058 Uiso 1 1 calc R
H52I H 0.2805 0.1086 0.6815 0.058 Uiso 1 1 calc R
C61 C 0.89369(18) 0.16143(6) 0.57686(16) 0.0298(4) Uani 1 1 d .
H61A H 0.9237 0.1434 0.6471 0.036 Uiso 1 1 calc R
H61B H 0.9545 0.1567 0.5187 0.036 Uiso 1 1 calc R
C62 C 0.90753(18) 0.20919(6) 0.61851(16) 0.0295(4) Uani 1 1 d .
C621 C 0.8913(2) 0.23947(7) 0.50756(19) 0.0440(5) Uani 1 1 d .
H62A H 0.8024 0.2362 0.4618 0.053 Uiso 1 1 calc R
H62B H 0.9572 0.2323 0.4560 0.053 Uiso 1 1 calc R
H62C H 0.9040 0.2691 0.5350 0.053 Uiso 1 1 calc R
C622 C 0.7985(2) 0.22033(7) 0.69722(19) 0.0388(5) Uani 1 1 d .
H62D H 0.8110 0.2497 0.7269 0.047 Uiso 1 1 calc R
H62E H 0.8050 0.2007 0.7657 0.047 Uiso 1 1 calc R
H62F H 0.7111 0.2176 0.6483 0.047 Uiso 1 1 calc R
C623 C 1.0458(2) 0.21704(7) 0.69626(19) 0.0407(5) Uani 1 1 d .
H62G H 1.0532 0.2470 0.7209 0.049 Uiso 1 1 calc R
H62H H 1.1156 0.2102 0.6486 0.049 Uiso 1 1 calc R
H62I H 1.0551 0.1988 0.7680 0.049 Uiso 1 1 calc R

loop_
_atom_site_aniso_label
_atom_site_aniso_U_11
_atom_site_aniso_U_22
_atom_site_aniso_U_33
_atom_site_aniso_U_23
_atom_site_aniso_U_13
_atom_site_aniso_U_12
Ge1 0.02569(12) 0.02489(13) 0.02141(12) -0.00087(7) -0.00072(8) 0.00031(7)
Al1 0.0262(3) 0.0291(3) 0.0218(3) -0.00172(19) 0.00012(19) -0.00132(19)
C11 0.0263(8) 0.0256(9) 0.0231(8) -0.0043(7) 0.0013(6) -0.0029(6)
C12 0.0320(9) 0.0254(9) 0.0267(9) -0.0035(7) 0.0014(7) -0.0013(7)
C13 0.0294(9) 0.0198(9) 0.0299(9) -0.0009(7) -0.0003(7) -0.0008(6)
C14 0.0267(9) 0.0233(9) 0.0342(10) 0.0031(7) 0.0014(7) 0.0000(6)
C15 0.0384(10) 0.0270(10) 0.0315(10) 0.0046(7) 0.0051(7) -0.0005(7)
C16 0.0389(11) 0.0340(11) 0.0302(10) 0.0044(8) -0.0060(8) -0.0007(8)
C17 0.0281(10) 0.0396(12) 0.0434(11) 0.0023(9) -0.0033(8) 0.0036(8)
C18 0.0296(10) 0.0343(10) 0.0340(10) -0.0024(8) 0.0035(7) 0.0026(7)
C21 0.0302(9) 0.0288(10) 0.0259(9) -0.0014(7) -0.0004(7) 0.0017(7)
C22 0.0283(9) 0.0248(9) 0.0294(9) -0.0053(7) 0.0016(7) 0.0003(7)
C23 0.0301(9) 0.0277(9) 0.0255(9) -0.0022(7) -0.0009(7) 0.0051(7)
C24 0.0321(10) 0.0334(11) 0.0378(11) -0.0010(8) -0.0015(8) 0.0031(8)
C25 0.0363(11) 0.0472(13) 0.0409(12) -0.0038(9) -0.0107(8) 0.0113(9)
C26 0.0608(14) 0.0422(13) 0.0322(11) 0.0037(9) -0.0061(9) 0.0205(10)
C27 0.0592(14) 0.0393(12) 0.0459(13) 0.0142(10) 0.0108(10) 0.0049(10)
C28 0.0371(11) 0.0359(11) 0.0416(11) 0.0060(9) 0.0011(8) 0.0003(8)
C31 0.0292(9) 0.0263(9) 0.0320(10) 0.0049(7) 0.0064(7) 0.0045(7)
C32 0.0347(11) 0.0457(13) 0.0496(13) 0.0048(10) 0.0029(9) -0.0026(9)
C33 0.0331(12) 0.0602(16) 0.087(2) 0.0194(14) 0.0140(11) -0.0014(10)
C34 0.0519(15) 0.0647(16) 0.0675(18) 0.0287(13) 0.0317(12) 0.0200(12)
C35 0.0561(15) 0.0655(16) 0.0408(13) 0.0118(11) 0.0187(10) 0.0195(11)
C36 0.0395(11) 0.0443(12) 0.0341(11) 0.0036(8) 0.0071(8) 0.0081(8)
C41 0.0263(9) 0.0287(9) 0.0234(9) -0.0043(7) 0.0028(6) -0.0007(7)
C42 0.0344(10) 0.0323(11) 0.0338(10) 0.0017(8) -0.0007(7) -0.0009(7)
C43 0.0450(12) 0.0299(11) 0.0464(12) 0.0013(9) 0.0005(9) -0.0085(8)
C44 0.0341(11) 0.0438(13) 0.0444(12) -0.0075(9) -0.0009(8) -0.0101(8)
C45 0.0326(10) 0.0412(12) 0.0374(11) -0.0034(9) -0.0070(8) -0.0005(8)
C46 0.0363(10) 0.0304(10) 0.0313(10) -0.0012(8) -0.0033(7) 0.0005(7)
C51 0.0311(10) 0.0381(11) 0.0333(10) 0.0043(8) 0.0057(7) -0.0005(8)
C52 0.0315(10) 0.0434(12) 0.0341(11) -0.0027(9) 0.0068(8) -0.0058(8)
C521 0.0483(13) 0.0631(16) 0.0545(14) 0.0171(12) 0.0240(10) 0.0198(11)
C522 0.0497(15) 0.100(2) 0.0615(17) -0.0293(16) 0.0096(12) -0.0355(15)
C523 0.0379(12) 0.0522(14) 0.0565(15) 0.0071(10) 0.0161(10) -0.0082(9)
C61 0.0269(9) 0.0357(10) 0.0258(9) -0.0027(7) 0.0004(7) 0.0012(7)
C62 0.0263(9) 0.0347(10) 0.0257(9) -0.0020(7) -0.0021(7) -0.0043(7)
C621 0.0487(12) 0.0418(12) 0.0385(11) 0.0061(9) -0.0030(9) -0.0111(9)
C622 0.0376(11) 0.0386(11) 0.0395(11) -0.0107(9) 0.0039(8) 0.0003(8)
C623 0.0320(10) 0.0475(13) 0.0389(11) -0.0073(9) -0.0061(8) -0.0057(8)

loop_
_atom_type_symbol
_atom_type_description
_atom_type_scat_dispersion_real
_atom_type_scat_dispersion_imag
_atom_type_scat_source
C C 0.0181 0.0091 'International Tables Vol C Tables 4.2.6.8 and 6.1.1.4'
H H 0.0000 0.0000 'International Tables Vol C Tables 4.2.6.8 and 6.1.1.4'
Al Al 0.2130 0.2455 'International Tables Vol C Tables 4.2.6.8 and 6.1.1.4'
Ge Ge -1.0885 0.8855 'International Tables Vol C Tables 4.2.6.8 and 6.1.1.4'

loop_
_geom_angle_atom_site_label_1
_geom_angle_atom_site_label_2
_geom_angle_atom_site_label_3
_geom_angle
C41 Ge1 C11 118.60(7)
C41 Ge1 C21 105.42(7)
C11 Ge1 C21 93.21(7)
C41 Ge1 C31 110.78(7)
C11 Ge1 C31 119.44(7)
C21 Ge1 C31 105.65(7)
C51 Al1 C61 116.31(8)
C51 Al1 C11 121.03(8)
C61 Al1 C11 119.88(8)
C51 Al1 C21 106.22(8)
C61 Al1 C21 102.83(7)
C11 Al1 C21 77.71(7)
C12 C11 Ge1 124.60(13)
C12 C11 Al1 132.44(13)
Ge1 C11 Al1 102.26(8)
C11 C12 C13 127.35(16)
C11 C12 H12 116.3
C13 C12 H12 116.3
C14 C13 C18 118.17(16)
C14 C13 C12 122.00(16)
C18 C13 C12 119.81(16)
C15 C14 C13 120.88(17)
C15 C14 H14 119.6
C13 C14 H14 119.6
C14 C15 C16 120.28(18)
C14 C15 H15 119.9
C16 C15 H15 119.9
C17 C16 C15 119.57(17)
C17 C16 H16 120.2
C15 C16 H16 120.2
C16 C17 C18 120.33(18)
C16 C17 H17 119.8
C18 C17 H17 119.8
C17 C18 C13 120.70(18)
C17 C18 H18 119.7
C13 C18 H18 119.7
C22 C21 Ge1 176.47(16)
C22 C21 Al1 89.99(12)
Ge1 C21 Al1 86.82(7)
C21 C22 C23 176.97(19)
C28 C23 C24 119.61(17)
C28 C23 C22 119.79(17)
C24 C23 C22 120.57(17)
C25 C24 C23 119.68(19)
C25 C24 H24 120.2
C23 C24 H24 120.2
C26 C25 C24 120.4(2)
C26 C25 H25 119.8
C24 C25 H25 119.8
C25 C26 C27 120.11(19)
C25 C26 H26 119.9
C27 C26 H26 119.9
C26 C27 C28 120.5(2)
C26 C27 H27 119.8
C28 C27 H27 119.8
C27 C28 C23 119.72(19)
C27 C28 H28 120.1
C23 C28 H28 120.1
C36 C31 C32 118.62(18)
C36 C31 Ge1 120.73(15)
C32 C31 Ge1 120.65(15)
C33 C32 C31 120.2(2)
C33 C32 H32 119.9
C31 C32 H32 119.9
C34 C33 C32 120.5(2)
C34 C33 H33 119.8
C32 C33 H33 119.8
C35 C34 C33 120.0(2)
C35 C34 H34 120.0
C33 C34 H34 120.0
C34 C35 C36 119.9(2)
C34 C35 H35 120.1
C36 C35 H35 120.1
C31 C36 C35 120.8(2)
C31 C36 H36 119.6
C35 C36 H36 119.6
C42 C41 C46 118.41(16)
C42 C41 Ge1 120.13(13)
C46 C41 Ge1 121.43(14)
C43 C42 C41 120.74(18)
C43 C42 H42 119.6
C41 C42 H42 119.6
C44 C43 C42 120.10(19)
C44 C43 H43 120.0
C42 C43 H43 120.0
C43 C44 C45 119.83(18)
C43 C44 H44 120.1
C45 C44 H44 120.1
C44 C45 C46 120.51(18)
C44 C45 H45 119.7
C46 C45 H45 119.7
C45 C46 C41 120.40(18)
C45 C46 H46 119.8
C41 C46 H46 119.8
C52 C51 Al1 122.23(14)
C52 C51 H51A 106.8
Al1 C51 H51A 106.8
C52 C51 H51B 106.8
Al1 C51 H51B 106.8
H51A C51 H51B 106.6
C521 C52 C522 110.1(2)
C521 C52 C51 109.56(18)
C522 C52 C51 109.71(19)
C521 C52 C523 108.11(18)
C522 C52 C523 109.26(19)
C51 C52 C523 110.05(17)
C52 C521 H52A 109.5
C52 C521 H52B 109.5
H52A C521 H52B 109.5
C52 C521 H52C 109.5
H52A C521 H52C 109.5
H52B C521 H52C 109.5
C52 C522 H52D 109.5
C52 C522 H52E 109.5
H52D C522 H52E 109.5
C52 C522 H52F 109.5
H52D C522 H52F 109.5
H52E C522 H52F 109.5
C52 C523 H52G 109.5
C52 C523 H52H 109.5
H52G C523 H52H 109.5
C52 C523 H52I 109.5
H52G C523 H52I 109.5
H52H C523 H52I 109.5
C62 C61 Al1 117.83(12)
C62 C61 H61A 107.8
Al1 C61 H61A 107.8
C62 C61 H61B 107.8
Al1 C61 H61B 107.8
H61A C61 H61B 107.2
C621 C62 C622 108.52(17)
C621 C62 C623 109.19(16)
C622 C62 C623 108.19(15)
C621 C62 C61 110.48(16)
C622 C62 C61 109.96(15)
C623 C62 C61 110.45(15)
C62 C621 H62A 109.5
C62 C621 H62B 109.5
H62A C621 H62B 109.5
C62 C621 H62C 109.5
H62A C621 H62C 109.5
H62B C621 H62C 109.5
C62 C622 H62D 109.5
C62 C622 H62E 109.5
H62D C622 H62E 109.5
C62 C622 H62F 109.5
H62D C622 H62F 109.5
H62E C622 H62F 109.5
C62 C623 H62G 109.5
C62 C623 H62H 109.5
H62G C623 H62H 109.5
C62 C623 H62I 109.5
H62G C623 H62I 109.5
H62H C623 H62I 109.5

loop_
_geom_bond_atom_site_label_1
_geom_bond_atom_site_label_2
_geom_bond_distance
Ge1 C41 1.9458(17)
Ge1 C11 1.9486(17)
Ge1 C21 1.9503(18)
Ge1 C31 1.9515(18)
Al1 C51 1.978(2)
Al1 C61 1.9809(18)
Al1 C11 1.9939(18)
Al1 C21 2.4811(18)
C11 C12 1.334(3)
C12 C13 1.481(2)
C12 H12 0.9600
C13 C14 1.394(3)
C13 C18 1.399(3)
C14 C15 1.380(3)
C14 H14 0.9600
C15 C16 1.387(3)
C15 H15 0.9600
C16 C17 1.381(3)
C16 H16 0.9600
C17 C18 1.383(3)
C17 H17 0.9600
C18 H18 0.9600
C21 C22 1.203(3)
C22 C23 1.439(2)
C23 C28 1.391(3)
C23 C24 1.392(3)
C24 C25 1.382(3)
C24 H24 0.9600
C25 C26 1.374(3)
C25 H25 0.9600
C26 C27 1.374(3)
C26 H26 0.9600
C27 C28 1.380(3)
C27 H27 0.9600
C28 H28 0.9600
C31 C36 1.388(3)
C31 C32 1.390(3)
C32 C33 1.387(3)
C32 H32 0.9600
C33 C34 1.376(4)
C33 H33 0.9600
C34 C35 1.374(4)
C34 H34 0.9600
C35 C36 1.389(3)
C35 H35 0.9600
C36 H36 0.9600
C41 C42 1.390(3)
C41 C46 1.397(2)
C42 C43 1.389(3)
C42 H42 0.9600
C43 C44 1.377(3)
C43 H43 0.9600
C44 C45 1.377(3)
C44 H44 0.9600
C45 C46 1.384(3)
C45 H45 0.9600
C46 H46 0.9600
C51 C52 1.539(3)
C51 H51A 0.9600
C51 H51B 0.9600
C52 C521 1.516(3)
C52 C522 1.521(3)
C52 C523 1.539(3)
C521 H52A 0.9599
C521 H52B 0.9599
C521 H52C 0.9599
C522 H52D 0.9599
C522 H52E 0.9599
C522 H52F 0.9599
C523 H52G 0.9599
C523 H52H 0.9599
C523 H52I 0.9599
C61 C62 1.536(3)
C61 H61A 0.9600
C61 H61B 0.9600
C62 C621 1.523(3)
C62 C622 1.533(3)
C62 C623 1.534(2)
C621 H62A 0.9599
C621 H62B 0.9599
C621 H62C 0.9599
C622 H62D 0.9599
C622 H62E 0.9599
C622 H62F 0.9599
C623 H62G 0.9599
C623 H62H 0.9599
C623 H62I 0.9599

loop_
_geom_torsion_atom_site_label_1
_geom_torsion_atom_site_label_2
_geom_torsion_atom_site_label_3
_geom_torsion_atom_site_label_4
_geom_torsion
C41 Ge1 C11 C12 -62.32(18)
C21 Ge1 C11 C12 -171.83(16)
C31 Ge1 C11 C12 78.18(17)
C41 Ge1 C11 Al1 109.14(8)
C21 Ge1 C11 Al1 -0.37(8)
C31 Ge1 C11 Al1 -110.36(9)
C51 Al1 C11 C12 69.1(2)
C61 Al1 C11 C12 -91.37(19)
C21 Al1 C11 C12 170.76(19)
C51 Al1 C11 Ge1 -101.39(10)
C61 Al1 C11 Ge1 98.16(9)
C21 Al1 C11 Ge1 0.29(7)
Ge1 C11 C12 C13 -4.1(3)
Al1 C11 C12 C13 -172.76(14)
C11 C12 C13 C14 -47.2(3)
C11 C12 C13 C18 131.2(2)
C18 C13 C14 C15 -2.5(3)
C12 C13 C14 C15 175.85(16)
C13 C14 C15 C16 0.3(3)
C14 C15 C16 C17 1.5(3)
C15 C16 C17 C18 -1.0(3)
C16 C17 C18 C13 -1.4(3)
C14 C13 C18 C17 3.0(3)
C12 C13 C18 C17 -175.34(17)
C41 Ge1 C21 C22 -146(3)
C11 Ge1 C21 C22 -25(3)
C31 Ge1 C21 C22 97(3)
C41 Ge1 C21 Al1 -120.56(6)
C11 Ge1 C21 Al1 0.29(7)
C31 Ge1 C21 Al1 122.09(7)
C51 Al1 C21 C22 -62.72(14)
C61 Al1 C21 C22 59.94(14)
C11 Al1 C21 C22 178.19(14)
C51 Al1 C21 Ge1 118.80(8)
C61 Al1 C21 Ge1 -118.54(7)
C11 Al1 C21 Ge1 -0.29(7)
Ge1 C21 C22 C23 -178(100)
Al1 C21 C22 C23 156(4)
C21 C22 C23 C28 -56(4)
C21 C22 C23 C24 122(4)
C28 C23 C24 C25 0.0(3)
C22 C23 C24 C25 -177.97(18)
C23 C24 C25 C26 0.5(3)
C24 C25 C26 C27 -0.2(3)
C25 C26 C27 C28 -0.7(3)
C26 C27 C28 C23 1.1(3)
C24 C23 C28 C27 -0.8(3)
C22 C23 C28 C27 177.16(19)
C41 Ge1 C31 C36 16.81(17)
C11 Ge1 C31 C36 -126.51(15)
C21 Ge1 C31 C36 130.49(15)
C41 Ge1 C31 C32 -162.85(15)
C11 Ge1 C31 C32 53.82(18)
C21 Ge1 C31 C32 -49.17(17)
C36 C31 C32 C33 0.2(3)
Ge1 C31 C32 C33 179.89(17)
C31 C32 C33 C34 0.0(4)
C32 C33 C34 C35 -0.5(4)
C33 C34 C35 C36 0.7(4)
C32 C31 C36 C35 0.0(3)
Ge1 C31 C36 C35 -179.69(16)
C34 C35 C36 C31 -0.4(3)
C11 Ge1 C41 C42 -115.20(15)
C21 Ge1 C41 C42 -12.70(17)
C31 Ge1 C41 C42 101.13(15)
C11 Ge1 C41 C46 66.93(17)
C21 Ge1 C41 C46 169.43(15)
C31 Ge1 C41 C46 -76.74(16)
C46 C41 C42 C43 0.2(3)
Ge1 C41 C42 C43 -177.77(15)
C41 C42 C43 C44 0.6(3)
C42 C43 C44 C45 -1.1(3)
C43 C44 C45 C46 0.9(3)
C44 C45 C46 C41 -0.1(3)
C42 C41 C46 C45 -0.4(3)
Ge1 C41 C46 C45 177.54(15)
C61 Al1 C51 C52 150.12(16)
C11 Al1 C51 C52 -11.0(2)
C21 Al1 C51 C52 -96.18(17)
Al1 C51 C52 C521 -58.9(2)
Al1 C51 C52 C522 62.1(2)
Al1 C51 C52 C523 -177.61(15)
C51 Al1 C61 C62 -87.42(16)
C11 Al1 C61 C62 73.91(16)
C21 Al1 C61 C62 156.97(13)
Al1 C61 C62 C621 -70.10(18)
Al1 C61 C62 C622 49.66(19)
Al1 C61 C62 C623 168.99(13)
